data_2244106
loop_
_publ_author_name
'Guseinov, Firudin I.'
'Kobrakov, Konstantin I.'
'Shuvalova, Elena V.'
'Tuzharov, Egor I.'
'Akkurt, Mehmet'
'Y\?ild\?ir\?im, Sema \"Ozt\"urk'
'Bhattarai, Ajaya'

_publ_section_title
;
 Crystal structure and Hirshfeld surface analysis of
 2-(4-chlorophenyl)-4-(dimethoxymethyl)-5-phenyl-1,3-thiazole
;
_journal_coeditor_code HB8023
_journal_issue 6
_journal_name_full 'Acta Crystallographica Section E'
_journal_page_first
;
;
_journal_paper_doi 10.1107/S2056989022005564
_journal_volume 78
_journal_year 2022
_chemical_formula_iupac 'C18 H16 Cl N O2 S'
_chemical_formula_moiety 'C18 H16 Cl N O2 S'
_chemical_formula_sum 'C18 H16 Cl N O2 S'
_chemical_formula_weight 345.83
_chemical_name_systematic
;
2-(4-Chlorophenyl)-4-(dimethoxymethyl)-5-phenyl-1,3-thiazole
;
_space_group_crystal_system monoclinic
_space_group_IT_number 14
_space_group_name_Hall '-P 2ybc'
_space_group_name_H-M_alt 'P 1 21/c 1'
_atom_sites_solution_hydrogens geom
_atom_sites_solution_primary direct
_atom_sites_solution_secondary difmap
_cell_angle_alpha 90
_cell_angle_beta 96.5040(10)
_cell_angle_gamma 90
_cell_formula_units_Z 4
_cell_length_a 6.62350(10)
_cell_length_b 25.1848(3)
_cell_length_c 9.82830(10)
_cell_measurement_reflns_used 20657
_cell_measurement_temperature 100.00(10)
_cell_measurement_theta_max 78.9680
_cell_measurement_theta_min 3.4660
_cell_volume 1628.92(4)
_computing_cell_refinement
;
CrysAlisPro (Rigaku OD, 2022)
;
_computing_data_collection
;
CrysAlisPro (Rigaku OD, 2022)
;
_computing_data_reduction
;
CrysAlisPro (Rigaku OD, 2022)
;
_computing_molecular_graphics
;
ORTEP-3 for Windows (Farrugia, 2012)
;
_computing_publication_material
;
PLATON (Spek, 2020)
;
_computing_structure_refinement
;
<i>SHELXL2016/6</i> (Sheldrick, 2015b)
;
_computing_structure_solution
;
<i>SHELXT2016/6</i> (Sheldrick, 2015a)
;
_diffrn_ambient_temperature 100.00(10)
_diffrn_detector 'Hybrid Pixel Array Detector'
_diffrn_detector_area_resol_mean 10.0000
_diffrn_measured_fraction_theta_full 0.998
_diffrn_measured_fraction_theta_max 0.984
_diffrn_measurement_device 'four-circle diffractometer'
_diffrn_measurement_device_type 'XtaLAB Synergy, Dualflex, HyPix'
_diffrn_measurement_method '\w scans'
_diffrn_radiation_monochromator mirror
_diffrn_radiation_probe x-ray
_diffrn_radiation_type 'Cu K\a'
_diffrn_radiation_wavelength 1.54184
_diffrn_reflns_av_R_equivalents 0.0640
_diffrn_reflns_av_unetI/netI 0.0245
_diffrn_reflns_limit_h_max 8
_diffrn_reflns_limit_h_min -7
_diffrn_reflns_limit_k_max 32
_diffrn_reflns_limit_k_min -32
_diffrn_reflns_limit_l_max 12
_diffrn_reflns_limit_l_min -12
_diffrn_reflns_number 31880
_diffrn_reflns_theta_full 67.684
_diffrn_reflns_theta_max 79.512
_diffrn_reflns_theta_min 3.510
_diffrn_source 'micro-focus sealed X-ray tube'
_exptl_absorpt_coefficient_mu 3.344
_exptl_absorpt_correction_T_max 1.00000
_exptl_absorpt_correction_T_min 0.63808
_exptl_absorpt_correction_type multi-scan
_exptl_absorpt_process_details
;
(CrysAlisPro; Rigaku OD, 2022)
;
_exptl_crystal_colour colourless
_exptl_crystal_density_diffrn 1.410
_exptl_crystal_density_method 'not measured'
_exptl_crystal_description block
_exptl_crystal_F_000 720
_exptl_crystal_size_max 0.2
_exptl_crystal_size_mid 0.12
_exptl_crystal_size_min 0.04
_refine_diff_density_max 0.670
_refine_diff_density_min -0.522
_refine_ls_extinction_method none
_refine_ls_goodness_of_fit_ref 1.118
_refine_ls_hydrogen_treatment constr
_refine_ls_matrix_type full
_refine_ls_number_parameters 210
_refine_ls_number_reflns 3497
_refine_ls_number_restraints 0
_refine_ls_restrained_S_all 1.118
_refine_ls_R_factor_all 0.0565
_refine_ls_R_factor_gt 0.0549
_refine_ls_shift/su_max 0.001
_refine_ls_shift/su_mean 0.000
_refine_ls_structure_factor_coef Fsqd
_refine_ls_weighting_details 'w=1/[\s^2^(Fo^2^)+(0.0621P)^2^+4.0625P] where P=(Fo^2^+2Fc^2^)/3'
_refine_ls_weighting_scheme calc
_refine_ls_wR_factor_gt 0.1522
_refine_ls_wR_factor_ref 0.1530
_reflns_number_gt 3304
_reflns_number_total 3497
_reflns_threshold_expression 'I > 2\s(I)'
_cod_data_source_file hb8023sup1.cif
_cod_data_source_block I
_cod_database_code 2244106
_shelx_space_group_comment
;
The symmetry employed for this shelxl refinement is uniquely defined
by the following loop, which should always be used as a source of
symmetry information in preference to the above space-group names.
They are only intended as comments.
;
_shelx_estimated_absorpt_t_min 0.554
_shelx_estimated_absorpt_t_max 0.878

loop_
_space_group_symop_operation_xyz
'x, y, z'
'-x, y+1/2, -z+1/2'
'-x, -y, -z'
'x, -y-1/2, z-1/2'

loop_
_atom_site_type_symbol
_atom_site_label
_atom_site_fract_x
_atom_site_fract_y
_atom_site_fract_z
_atom_site_U_iso_or_equiv
_atom_site_adp_type
_atom_site_calc_flag
_atom_site_occupancy
_atom_site_disorder_assembly
_atom_site_disorder_group
Cl Cl1 1.46338(11) 0.46239(3) 0.83382(7) 0.0279(2) Uani d 1 . .
S S1 0.51773(10) 0.42961(2) 0.43335(7) 0.01922(18) Uani d 1 . .
O O1 0.4944(3) 0.23523(8) 0.4398(2) 0.0232(4) Uani d 1 . .
O O2 0.2192(3) 0.27028(8) 0.5252(2) 0.0234(4) Uani d 1 . .
N N1 0.6210(4) 0.33759(9) 0.5297(2) 0.0195(5) Uani d 1 . .
C C1 0.6779(4) 0.38728(11) 0.5353(3) 0.0197(5) Uani d 1 . .
C C2 0.4449(4) 0.33113(11) 0.4441(3) 0.0194(5) Uani d 1 . .
C C3 0.3640(4) 0.37626(10) 0.3799(3) 0.0184(5) Uani d 1 . .
C C4 0.8675(4) 0.40656(11) 0.6128(3) 0.0195(5) Uani d 1 . .
C C5 0.9086(4) 0.46059(11) 0.6290(3) 0.0204(5) Uani d 1 . .
H H5 0.809694 0.485762 0.593256 0.025 Uiso calc 1 . .
C C6 1.0909(4) 0.47816(11) 0.6960(3) 0.0210(5) Uani d 1 . .
H H6 1.118224 0.515046 0.706735 0.025 Uiso calc 1 . .
C C7 1.2333(4) 0.44064(12) 0.7474(3) 0.0213(6) Uani d 1 . .
C C8 1.1971(4) 0.38669(12) 0.7341(3) 0.0229(6) Uani d 1 . .
H H8 1.296580 0.361728 0.770269 0.028 Uiso calc 1 . .
C C9 1.0129(4) 0.36970(11) 0.6669(3) 0.0217(6) Uani d 1 . .
H H9 0.985437 0.332781 0.657512 0.026 Uiso calc 1 . .
C C10 0.3501(4) 0.27646(11) 0.4245(3) 0.0194(5) Uani d 1 . .
H H10 0.270809 0.274179 0.331869 0.023 Uiso calc 1 . .
C C11 0.5988(5) 0.22879(13) 0.3220(3) 0.0296(7) Uani d 1 . .
H H11A 0.501099 0.230402 0.239378 0.044 Uiso calc 1 . .
H H11B 0.667819 0.194318 0.326277 0.044 Uiso calc 1 . .
H H11C 0.699242 0.257220 0.319221 0.044 Uiso calc 1 . .
C C12 0.0998(5) 0.22282(13) 0.5072(3) 0.0315(7) Uani d 1 . .
H H12A 0.051128 0.218272 0.410015 0.047 Uiso calc 1 . .
H H12B -0.016708 0.225524 0.560094 0.047 Uiso calc 1 . .
H H12C 0.183243 0.192197 0.539363 0.047 Uiso calc 1 . .
C C13 0.1824(4) 0.38355(11) 0.2793(3) 0.0188(5) Uani d 1 . .
C C14 -0.0001(4) 0.35859(11) 0.2967(3) 0.0201(5) Uani d 1 . .
H H14 -0.009865 0.337216 0.375383 0.024 Uiso calc 1 . .
C C15 -0.1681(5) 0.36470(12) 0.2001(3) 0.0239(6) Uani d 1 . .
H H15 -0.291864 0.347268 0.212459 0.029 Uiso calc 1 . .
C C16 -0.1560(5) 0.39635(12) 0.0848(3) 0.0248(6) Uani d 1 . .
H H16 -0.270937 0.400469 0.018481 0.030 Uiso calc 1 . .
C C17 0.0259(5) 0.42183(12) 0.0677(3) 0.0245(6) Uani d 1 . .
H H17 0.034629 0.443579 -0.010394 0.029 Uiso calc 1 . .
C C18 0.1943(4) 0.41573(11) 0.1636(3) 0.0213(6) Uani d 1 . .
H H18 0.317831 0.433298 0.151148 0.026 Uiso calc 1 . .

loop_
_atom_site_aniso_label
_atom_site_aniso_U_11
_atom_site_aniso_U_22
_atom_site_aniso_U_33
_atom_site_aniso_U_12
_atom_site_aniso_U_13
_atom_site_aniso_U_23
Cl1 0.0244(4) 0.0301(4) 0.0270(4) -0.0046(3) -0.0063(3) 0.0036(3)
S1 0.0205(3) 0.0162(3) 0.0206(3) 0.0005(2) 0.0007(2) 0.0009(2)
O1 0.0250(10) 0.0203(10) 0.0236(10) 0.0031(8) -0.0004(8) -0.0006(7)
O2 0.0281(11) 0.0210(10) 0.0217(10) -0.0055(8) 0.0051(8) 0.0013(8)
N1 0.0219(12) 0.0199(11) 0.0168(10) 0.0006(9) 0.0024(9) 0.0009(8)
C1 0.0238(14) 0.0192(13) 0.0169(12) 0.0028(10) 0.0056(10) 0.0010(10)
C2 0.0216(14) 0.0203(13) 0.0167(12) 0.0004(10) 0.0044(10) -0.0005(10)
C3 0.0195(13) 0.0181(12) 0.0180(12) -0.0005(10) 0.0030(10) -0.0006(9)
C4 0.0210(13) 0.0216(13) 0.0165(12) 0.0016(10) 0.0044(10) -0.0005(10)
C5 0.0183(13) 0.0228(13) 0.0204(13) 0.0037(10) 0.0029(10) 0.0014(10)
C6 0.0230(14) 0.0200(13) 0.0205(13) -0.0015(10) 0.0047(11) -0.0005(10)
C7 0.0204(13) 0.0278(14) 0.0161(12) -0.0009(11) 0.0031(10) 0.0002(10)
C8 0.0239(14) 0.0242(14) 0.0204(13) 0.0045(11) 0.0009(11) 0.0013(10)
C9 0.0254(14) 0.0191(13) 0.0209(13) 0.0009(10) 0.0032(11) 0.0002(10)
C10 0.0193(13) 0.0204(13) 0.0180(12) 0.0001(10) 0.0000(10) 0.0012(10)
C11 0.0258(15) 0.0309(16) 0.0323(16) 0.0035(12) 0.0051(12) -0.0037(12)
C12 0.0367(18) 0.0257(15) 0.0318(16) -0.0109(13) 0.0028(13) 0.0037(12)
C13 0.0220(14) 0.0183(12) 0.0160(12) 0.0025(10) 0.0014(10) -0.0011(9)
C14 0.0205(13) 0.0211(13) 0.0191(12) 0.0024(10) 0.0044(10) 0.0007(10)
C15 0.0231(14) 0.0247(14) 0.0241(14) 0.0024(11) 0.0035(11) -0.0017(11)
C16 0.0243(14) 0.0275(14) 0.0212(13) 0.0075(11) -0.0031(11) -0.0015(11)
C17 0.0319(16) 0.0240(14) 0.0176(13) 0.0051(12) 0.0024(11) 0.0022(10)
C18 0.0238(14) 0.0186(12) 0.0224(13) 0.0004(10) 0.0057(11) 0.0008(10)

loop_
_atom_type_symbol
_atom_type_description
_atom_type_scat_dispersion_real
_atom_type_scat_dispersion_imag
_atom_type_scat_source
C C 0.0181 0.0091 'International Tables Vol C Tables 4.2.6.8 and 6.1.1.4'
H H 0.0000 0.0000 'International Tables Vol C Tables 4.2.6.8 and 6.1.1.4'
Cl Cl 0.3639 0.7018 'International Tables Vol C Tables 4.2.6.8 and 6.1.1.4'
N N 0.0311 0.0180 'International Tables Vol C Tables 4.2.6.8 and 6.1.1.4'
O O 0.0492 0.0322 'International Tables Vol C Tables 4.2.6.8 and 6.1.1.4'
S S 0.3331 0.5567 'International Tables Vol C Tables 4.2.6.8 and 6.1.1.4'

loop_
_geom_angle_atom_site_label_1
_geom_angle_atom_site_label_2
_geom_angle_atom_site_label_3
_geom_angle_site_symmetry_1
_geom_angle_site_symmetry_3
_geom_angle
_geom_angle_publ_flag
C3 S1 C1 . . 89.91(13) ?
C10 O1 C11 . . 112.6(2) ?
C10 O2 C12 . . 112.6(2) ?
C1 N1 C2 . . 111.2(2) ?
N1 C1 S1 . . 114.1(2) ?
N1 C1 C4 . . 124.2(3) ?
C4 C1 S1 . . 121.6(2) ?
N1 C2 C3 . . 116.3(2) ?
N1 C2 C10 . . 119.9(2) ?
C3 C2 C10 . . 123.8(3) ?
C2 C3 S1 . . 108.4(2) ?
C2 C3 C13 . . 130.7(3) ?
C13 C3 S1 . . 120.8(2) ?
C5 C4 C1 . . 121.6(3) ?
C5 C4 C9 . . 119.2(3) ?
C9 C4 C1 . . 119.2(2) ?
C4 C5 H5 . . 119.4 ?
C6 C5 C4 . . 121.1(3) ?
C6 C5 H5 . . 119.4 ?
C5 C6 H6 . . 120.8 ?
C5 C6 C7 . . 118.4(3) ?
C7 C6 H6 . . 120.8 ?
C6 C7 Cl1 . . 118.8(2) ?
C8 C7 Cl1 . . 119.1(2) ?
C8 C7 C6 . . 122.1(3) ?
C7 C8 H8 . . 120.6 ?
C7 C8 C9 . . 118.8(3) ?
C9 C8 H8 . . 120.6 ?
C4 C9 H9 . . 119.8 ?
C8 C9 C4 . . 120.5(3) ?
C8 C9 H9 . . 119.8 ?
O1 C10 C2 . . 112.9(2) ?
O1 C10 H10 . . 109.6 ?
O2 C10 O1 . . 108.1(2) ?
O2 C10 C2 . . 107.0(2) ?
O2 C10 H10 . . 109.6 ?
C2 C10 H10 . . 109.6 ?
O1 C11 H11A . . 109.5 ?
O1 C11 H11B . . 109.5 ?
O1 C11 H11C . . 109.5 ?
H11A C11 H11B . . 109.5 ?
H11A C11 H11C . . 109.5 ?
H11B C11 H11C . . 109.5 ?
O2 C12 H12A . . 109.5 ?
O2 C12 H12B . . 109.5 ?
O2 C12 H12C . . 109.5 ?
H12A C12 H12B . . 109.5 ?
H12A C12 H12C . . 109.5 ?
H12B C12 H12C . . 109.5 ?
C14 C13 C3 . . 120.9(2) ?
C14 C13 C18 . . 119.3(3) ?
C18 C13 C3 . . 119.8(3) ?
C13 C14 H14 . . 119.8 ?
C15 C14 C13 . . 120.4(3) ?
C15 C14 H14 . . 119.8 ?
C14 C15 H15 . . 119.9 ?
C14 C15 C16 . . 120.3(3) ?
C16 C15 H15 . . 119.9 ?
C15 C16 H16 . . 120.3 ?
C17 C16 C15 . . 119.4(3) ?
C17 C16 H16 . . 120.3 ?
C16 C17 H17 . . 119.7 ?
C18 C17 C16 . . 120.6(3) ?
C18 C17 H17 . . 119.7 ?
C13 C18 H18 . . 120.0 ?
C17 C18 C13 . . 120.0(3) ?
C17 C18 H18 . . 120.0 ?

loop_
_geom_bond_atom_site_label_1
_geom_bond_atom_site_label_2
_geom_bond_site_symmetry_2
_geom_bond_distance
_geom_bond_publ_flag
Cl1 C7 . 1.747(3) ?
S1 C1 . 1.740(3) ?
S1 C3 . 1.731(3) ?
O1 C10 . 1.408(3) ?
O1 C11 . 1.424(4) ?
O2 C10 . 1.396(3) ?
O2 C12 . 1.433(4) ?
N1 C1 . 1.306(4) ?
N1 C2 . 1.368(4) ?
C1 C4 . 1.475(4) ?
C2 C3 . 1.379(4) ?
C2 C10 . 1.517(4) ?
C3 C13 . 1.480(4) ?
C4 C5 . 1.393(4) ?
C4 C9 . 1.399(4) ?
C5 H5 . 0.9500 ?
C5 C6 . 1.381(4) ?
C6 H6 . 0.9500 ?
C6 C7 . 1.389(4) ?
C7 C8 . 1.383(4) ?
C8 H8 . 0.9500 ?
C8 C9 . 1.387(4) ?
C9 H9 . 0.9500 ?
C10 H10 . 1.0000 ?
C11 H11A . 0.9800 ?
C11 H11B . 0.9800 ?
C11 H11C . 0.9800 ?
C12 H12A . 0.9800 ?
C12 H12B . 0.9800 ?
C12 H12C . 0.9800 ?
C13 C14 . 1.391(4) ?
C13 C18 . 1.406(4) ?
C14 H14 . 0.9500 ?
C14 C15 . 1.387(4) ?
C15 H15 . 0.9500 ?
C15 C16 . 1.395(4) ?
C16 H16 . 0.9500 ?
C16 C17 . 1.392(4) ?
C17 H17 . 0.9500 ?
C17 C18 . 1.384(4) ?
C18 H18 . 0.9500 ?

loop_
_geom_hbond_atom_site_label_D
_geom_hbond_atom_site_label_H
_geom_hbond_atom_site_label_A
_geom_hbond_site_symmetry_A
_geom_hbond_distance_DH
_geom_hbond_distance_HA
_geom_hbond_distance_DA
_geom_hbond_angle_DHA
_geom_hbond_publ_flag
C5 H5 S1 . 0.95 2.74 3.143(3) 106 yes
C6 H6 Cg3 3_666 0.95 2.81 3.620(3) 144 yes
C12 H12C Cg3 4_565 0.98 2.81 3.406(3) 120 yes
C15 H15 Cg1 1_455 0.95 2.95 3.481(3) 117 yes

loop_
_geom_torsion_atom_site_label_1
_geom_torsion_atom_site_label_2
_geom_torsion_atom_site_label_3
_geom_torsion_atom_site_label_4
_geom_torsion_site_symmetry_1
_geom_torsion_site_symmetry_2
_geom_torsion_site_symmetry_3
_geom_torsion_site_symmetry_4
_geom_torsion
_geom_torsion_publ_flag
Cl1 C7 C8 C9 . . . . 179.2(2) ?
S1 C1 C4 C5 . . . . 12.2(4) ?
S1 C1 C4 C9 . . . . -165.3(2) ?
S1 C3 C13 C14 . . . . -137.1(2) ?
S1 C3 C13 C18 . . . . 43.4(3) ?
N1 C1 C4 C5 . . . . -172.0(3) ?
N1 C1 C4 C9 . . . . 10.5(4) ?
N1 C2 C3 S1 . . . . -0.9(3) ?
N1 C2 C3 C13 . . . . 177.8(3) ?
N1 C2 C10 O1 . . . . -29.8(3) ?
N1 C2 C10 O2 . . . . 89.1(3) ?
C1 S1 C3 C2 . . . . 0.5(2) ?
C1 S1 C3 C13 . . . . -178.4(2) ?
C1 N1 C2 C3 . . . . 1.0(3) ?
C1 N1 C2 C10 . . . . -179.0(2) ?
C1 C4 C5 C6 . . . . -176.8(2) ?
C1 C4 C9 C8 . . . . 176.6(2) ?
C2 N1 C1 S1 . . . . -0.5(3) ?
C2 N1 C1 C4 . . . . -176.6(2) ?
C2 C3 C13 C14 . . . . 44.2(4) ?
C2 C3 C13 C18 . . . . -135.2(3) ?
C3 S1 C1 N1 . . . . 0.0(2) ?
C3 S1 C1 C4 . . . . 176.2(2) ?
C3 C2 C10 O1 . . . . 150.2(3) ?
C3 C2 C10 O2 . . . . -90.9(3) ?
C3 C13 C14 C15 . . . . -178.5(3) ?
C3 C13 C18 C17 . . . . 178.7(2) ?
C4 C5 C6 C7 . . . . 0.0(4) ?
C5 C4 C9 C8 . . . . -0.9(4) ?
C5 C6 C7 Cl1 . . . . -179.4(2) ?
C5 C6 C7 C8 . . . . -0.4(4) ?
C6 C7 C8 C9 . . . . 0.2(4) ?
C7 C8 C9 C4 . . . . 0.5(4) ?
C9 C4 C5 C6 . . . . 0.7(4) ?
C10 C2 C3 S1 . . . . 179.0(2) ?
C10 C2 C3 C13 . . . . -2.2(5) ?
C11 O1 C10 O2 . . . . 163.7(2) ?
C11 O1 C10 C2 . . . . -78.1(3) ?
C12 O2 C10 O1 . . . . -65.6(3) ?
C12 O2 C10 C2 . . . . 172.5(2) ?
C13 C14 C15 C16 . . . . -0.5(4) ?
C14 C13 C18 C17 . . . . -0.7(4) ?
C14 C15 C16 C17 . . . . -0.1(4) ?
C15 C16 C17 C18 . . . . 0.4(4) ?
C16 C17 C18 C13 . . . . 0.1(4) ?
C18 C13 C14 C15 . . . . 1.0(4) ?

_cod_database_fobs_code 2244106
